data_7219164
loop_
_publ_author_name
'Hu, Hai-Chuan'
'Liu, Yu-Heng'
'Li, Bo-Le'
'Cui, Zhen-Shui'
'Zhang, Zhan-Hui'

_publ_section_title
;
 Deep eutectic solvent based on choline chloride and malonic acid as an
 efficient and reusable catalytic system for one-pot synthesis of
 functionalized pyrroles
;
_journal_name_full 'RSC Adv.'
_journal_paper_doi 10.1039/C4RA13577F
_journal_year 2014
_chemical_formula_sum 'C23 H25 N O'
_chemical_formula_weight 331.44
_chemical_name_systematic
; 
 ? 
;
_space_group_IT_number 14
_symmetry_cell_setting monoclinic
_symmetry_space_group_name_Hall '-P 2ybc'
_symmetry_space_group_name_H-M 'P 1 21/c 1'
_atom_sites_solution_hydrogens geom
_atom_sites_solution_primary direct
_atom_sites_solution_secondary difmap
_audit_creation_method SHELXL-97
_audit_update_record
;
2014-06-15 deposited with the CCDC.
2014-12-19 downloaded from the CCDC.
;
_cell_angle_alpha 90.00
_cell_angle_beta 92.3110(10)
_cell_angle_gamma 90.00
_cell_formula_units_Z 4
_cell_length_a 10.7809(8)
_cell_length_b 16.0045(12)
_cell_length_c 11.2190(8)
_cell_measurement_reflns_used 4622
_cell_measurement_temperature 296(2)
_cell_measurement_theta_max 27.63
_cell_measurement_theta_min 2.55
_cell_volume 1934.2(2)
_computing_cell_refinement 'Bruker SMART'
_computing_data_collection 'Bruker SMART'
_computing_data_reduction 'Bruker SAINT'
_computing_molecular_graphics 'Bruker SHELXTL'
_computing_publication_material 'Bruker SHELXTL'
_computing_structure_refinement 'SHELXL-97 (Sheldrick, 1997)'
_computing_structure_solution 'SHELXS-97 (Sheldrick, 1990)'
_diffrn_ambient_temperature 296(2)
_diffrn_measured_fraction_theta_full 0.999
_diffrn_measured_fraction_theta_max 0.999
_diffrn_measurement_device_type 'CCD area detector'
_diffrn_measurement_method 'phi and omega scans'
_diffrn_radiation_monochromator graphite
_diffrn_radiation_source 'fine-focus sealed tube'
_diffrn_radiation_type MoK\a
_diffrn_radiation_wavelength 0.71073
_diffrn_reflns_av_R_equivalents 0.0258
_diffrn_reflns_av_sigmaI/netI 0.0248
_diffrn_reflns_limit_h_max 12
_diffrn_reflns_limit_h_min -12
_diffrn_reflns_limit_k_max 18
_diffrn_reflns_limit_k_min -19
_diffrn_reflns_limit_l_max 13
_diffrn_reflns_limit_l_min -8
_diffrn_reflns_number 9650
_diffrn_reflns_theta_full 25.02
_diffrn_reflns_theta_max 25.02
_diffrn_reflns_theta_min 1.89
_exptl_absorpt_coefficient_mu 0.069
_exptl_absorpt_correction_type none
_exptl_crystal_density_diffrn 1.138
_exptl_crystal_density_method 'not measured'
_exptl_crystal_F_000 712
_refine_diff_density_max 0.308
_refine_diff_density_min -0.225
_refine_diff_density_rms 0.038
_refine_ls_extinction_coef 0.043(4)
_refine_ls_extinction_expression Fc^*^=kFc[1+0.001xFc^2^\l^3^/sin(2\q)]^-1/4^
_refine_ls_extinction_method SHELXL
_refine_ls_goodness_of_fit_ref 1.023
_refine_ls_hydrogen_treatment constr
_refine_ls_matrix_type full
_refine_ls_number_parameters 232
_refine_ls_number_reflns 3413
_refine_ls_number_restraints 0
_refine_ls_restrained_S_all 1.023
_refine_ls_R_factor_all 0.0598
_refine_ls_R_factor_gt 0.0523
_refine_ls_shift/su_max 0.002
_refine_ls_shift/su_mean 0.000
_refine_ls_structure_factor_coef Fsqd
_refine_ls_weighting_details 'calc w=1/[\s^2^(Fo^2^)+(0.0754P)^2^+0.7012P] where P=(Fo^2^+2Fc^2^)/3'
_refine_ls_weighting_scheme calc
_refine_ls_wR_factor_gt 0.1430
_refine_ls_wR_factor_ref 0.1506
_reflns_number_gt 2897
_reflns_number_total 3413
_reflns_threshold_expression >2sigma(I)
_cod_data_source_file c4ra13577f2.cif
_cod_data_source_block a
_cod_depositor_comments
;
The following automatic conversions were performed:

'_symmetry_cell_setting' value 'Monoclinic' changed to 'monoclinic'
according to
/usr/data/users/saulius/crontab/automatic-downloads/rss-feeds/RSC/lib/dictionaries/cif_core.dic
dictionary named 'cif_core.dic' version 2.4.2 from
2011-04-26.

'_refine_ls_hydrogen_treatment' value 'CONSTR' changed
to 'constr' according to
/usr/data/users/saulius/crontab/automatic-downloads/rss-feeds/RSC/lib/dictionaries/cif_core.dic
dictionary named 'cif_core.dic' version 2.4.2 from 2011-04-26.

Automatic conversion script
Id: cif_fix_values 2935 2014-11-11 08:27:57Z andrius 
;
_cod_original_sg_symbol_H-M P2(1)/c
_cod_database_code 7219164

loop_
_symmetry_equiv_pos_as_xyz
'x, y, z'
'-x, y+1/2, -z+1/2'
'-x, -y, -z'
'x, -y-1/2, z-1/2'

loop_
_atom_site_label
_atom_site_type_symbol
_atom_site_fract_x
_atom_site_fract_y
_atom_site_fract_z
_atom_site_U_iso_or_equiv
_atom_site_adp_type
_atom_site_occupancy
_atom_site_symmetry_multiplicity
_atom_site_calc_flag
_atom_site_refinement_flags
N1 N 0.51530(12) 0.10459(9) 0.25030(12) 0.0441(4) Uani 1 1 d .
C3 C 0.41739(15) 0.10882(10) 0.42227(15) 0.0425(4) Uani 1 1 d .
C16 C 0.80476(15) 0.15554(11) 0.01541(15) 0.0462(4) Uani 1 1 d .
C1 C 0.39344(15) 0.08616(11) 0.22165(15) 0.0430(4) Uani 1 1 d .
C13 C 0.61258(15) 0.11951(11) 0.16915(15) 0.0429(4) Uani 1 1 d .
C18 C 0.72660(16) 0.08160(13) 0.18522(16) 0.0520(5) Uani 1 1 d .
H18A H 0.7399 0.0432 0.2467 0.062 Uiso 1 1 calc R
C17 C 0.82173(16) 0.10046(13) 0.10999(17) 0.0537(5) Uani 1 1 d .
H17A H 0.8989 0.0755 0.1234 0.064 Uiso 1 1 calc R
C2 C 0.33035(15) 0.08759(11) 0.32697(15) 0.0435(4) Uani 1 1 d .
C4 C 0.52918(15) 0.11835(11) 0.37155(15) 0.0450(4) Uani 1 1 d .
H4A H 0.6033 0.1320 0.4122 0.054 Uiso 1 1 calc R
C14 C 0.59371(17) 0.17534(12) 0.07646(18) 0.0557(5) Uani 1 1 d .
H14A H 0.5175 0.2021 0.0653 0.067 Uiso 1 1 calc R
C15 C 0.68823(17) 0.19138(12) 0.00039(18) 0.0564(5) Uani 1 1 d .
H15A H 0.6732 0.2276 -0.0634 0.068 Uiso 1 1 calc R
C10 C 0.4756(2) 0.10414(12) 0.64002(17) 0.0565(5) Uani 1 1 d .
H10A H 0.5420 0.0695 0.6235 0.068 Uiso 1 1 calc R
O1 O 0.12515(13) 0.07569(14) 0.25136(16) 0.0896(6) Uani 1 1 d .
C12 C 0.19969(17) 0.06289(13) 0.33364(18) 0.0563(5) Uani 1 1 d .
C5 C 0.39464(16) 0.12999(10) 0.54797(15) 0.0451(4) Uani 1 1 d .
C20 C 0.90721(18) 0.17846(13) -0.07001(17) 0.0575(5) Uani 1 1 d .
C6 C 0.29578(18) 0.18156(12) 0.57622(17) 0.0550(5) Uani 1 1 d .
H6A H 0.2399 0.1993 0.5161 0.066 Uiso 1 1 calc R
C11 C 0.34928(18) 0.06218(14) 0.09846(16) 0.0572(5) Uani 1 1 d .
H11A H 0.2842 0.0215 0.1028 0.069 Uiso 1 1 calc R
H11B H 0.4170 0.0389 0.0565 0.069 Uiso 1 1 calc R
H11C H 0.3183 0.1108 0.0569 0.069 Uiso 1 1 calc R
C9 C 0.4584(2) 0.12943(15) 0.75629(18) 0.0716(6) Uani 1 1 d .
H9A H 0.5132 0.1115 0.8171 0.086 Uiso 1 1 calc R
C7 C 0.2797(2) 0.20670(14) 0.69262(19) 0.0670(6) Uani 1 1 d .
H7A H 0.2136 0.2413 0.7102 0.080 Uiso 1 1 calc R
C8 C 0.3614(2) 0.18060(15) 0.78245(19) 0.0745(7) Uani 1 1 d .
H8A H 0.3508 0.1977 0.8606 0.089 Uiso 1 1 calc R
C19 C 0.1597(2) 0.01651(18) 0.4422(2) 0.0831(8) Uani 1 1 d .
H19A H 0.0979 -0.0242 0.4190 0.100 Uiso 1 1 calc R
H19B H 0.1255 0.0553 0.4974 0.100 Uiso 1 1 calc R
H19C H 0.2300 -0.0112 0.4796 0.100 Uiso 1 1 calc R
C23 C 1.0205(3) 0.1255(3) -0.0509(4) 0.157(2) Uani 1 1 d .
H23A H 1.0558 0.1349 0.0278 0.188 Uiso 1 1 calc R
H23B H 1.0802 0.1398 -0.1088 0.188 Uiso 1 1 calc R
H23C H 0.9983 0.0676 -0.0596 0.188 Uiso 1 1 calc R
C22 C 0.9407(3) 0.2698(2) -0.0530(3) 0.1297(14) Uani 1 1 d .
H22A H 0.9798 0.2777 0.0246 0.156 Uiso 1 1 calc R
H22B H 0.8668 0.3032 -0.0600 0.156 Uiso 1 1 calc R
H22C H 0.9969 0.2865 -0.1129 0.156 Uiso 1 1 calc R
C21 C 0.8604(3) 0.1679(3) -0.1979(2) 0.1173(12) Uani 1 1 d .
H21A H 0.8369 0.1108 -0.2115 0.141 Uiso 1 1 calc R
H21B H 0.9249 0.1829 -0.2505 0.141 Uiso 1 1 calc R
H21C H 0.7898 0.2034 -0.2130 0.141 Uiso 1 1 calc R

loop_
_atom_site_aniso_label
_atom_site_aniso_U_11
_atom_site_aniso_U_22
_atom_site_aniso_U_33
_atom_site_aniso_U_23
_atom_site_aniso_U_13
_atom_site_aniso_U_12
N1 0.0383(7) 0.0531(8) 0.0416(8) -0.0029(6) 0.0087(6) -0.0032(6)
C3 0.0446(9) 0.0423(9) 0.0411(9) -0.0001(7) 0.0077(7) 0.0017(7)
C16 0.0426(9) 0.0508(10) 0.0458(9) -0.0008(8) 0.0092(7) -0.0037(7)
C1 0.0375(8) 0.0485(9) 0.0434(9) -0.0005(7) 0.0057(7) 0.0000(7)
C13 0.0380(9) 0.0493(9) 0.0421(9) -0.0028(7) 0.0095(7) -0.0021(7)
C18 0.0460(10) 0.0661(12) 0.0444(10) 0.0126(8) 0.0059(8) 0.0071(8)
C17 0.0384(9) 0.0702(12) 0.0529(11) 0.0082(9) 0.0091(8) 0.0089(8)
C2 0.0385(9) 0.0475(9) 0.0449(9) 0.0012(7) 0.0083(7) -0.0001(7)
C4 0.0410(9) 0.0521(10) 0.0419(9) -0.0049(7) 0.0029(7) -0.0022(7)
C14 0.0426(10) 0.0595(11) 0.0656(12) 0.0137(9) 0.0105(8) 0.0103(8)
C15 0.0523(10) 0.0592(11) 0.0583(11) 0.0186(9) 0.0099(9) 0.0038(9)
C10 0.0701(13) 0.0516(11) 0.0478(10) -0.0018(8) 0.0025(9) 0.0069(9)
O1 0.0423(8) 0.1389(17) 0.0872(12) 0.0043(11) -0.0028(8) -0.0039(9)
C12 0.0410(10) 0.0691(12) 0.0595(12) -0.0080(9) 0.0113(9) -0.0026(9)
C5 0.0510(10) 0.0423(9) 0.0426(9) -0.0004(7) 0.0106(7) -0.0028(7)
C20 0.0524(11) 0.0690(12) 0.0525(11) 0.0039(9) 0.0183(9) -0.0075(9)
C6 0.0549(11) 0.0598(11) 0.0511(11) -0.0016(9) 0.0138(8) 0.0033(9)
C11 0.0495(10) 0.0757(13) 0.0464(10) -0.0036(9) 0.0035(8) -0.0048(9)
C9 0.0992(17) 0.0703(14) 0.0448(11) 0.0002(10) -0.0045(11) 0.0042(12)
C7 0.0759(14) 0.0661(13) 0.0610(13) -0.0093(10) 0.0266(11) 0.0057(11)
C8 0.1077(19) 0.0717(14) 0.0456(11) -0.0098(10) 0.0199(12) -0.0022(13)
C19 0.0682(14) 0.1004(19) 0.0828(17) -0.0022(14) 0.0292(12) -0.0311(13)
C23 0.083(2) 0.228(5) 0.166(3) 0.111(3) 0.082(2) 0.066(2)
C22 0.128(3) 0.109(2) 0.158(3) -0.022(2) 0.078(2) -0.060(2)
C21 0.114(2) 0.177(3) 0.0632(16) -0.0044(19) 0.0348(16) -0.035(2)

loop_
_atom_type_symbol
_atom_type_description
_atom_type_scat_dispersion_real
_atom_type_scat_dispersion_imag
_atom_type_scat_source
C C 0.0033 0.0016 'International Tables Vol C Tables 4.2.6.8 and 6.1.1.4'
H H 0.0000 0.0000 'International Tables Vol C Tables 4.2.6.8 and 6.1.1.4'
N N 0.0061 0.0033 'International Tables Vol C Tables 4.2.6.8 and 6.1.1.4'
O O 0.0106 0.0060 'International Tables Vol C Tables 4.2.6.8 and 6.1.1.4'

loop_
_geom_angle_atom_site_label_1
_geom_angle_atom_site_label_2
_geom_angle_atom_site_label_3
_geom_angle
C1 N1 C4 109.26(13)
C1 N1 C13 127.16(14)
C4 N1 C13 123.05(14)
C4 C3 C2 106.16(14)
C4 C3 C5 123.77(16)
C2 C3 C5 129.47(15)
C15 C16 C17 116.60(16)
C15 C16 C20 119.79(17)
C17 C16 C20 123.61(16)
N1 C1 C2 107.14(14)
N1 C1 C11 122.58(15)
C2 C1 C11 130.06(15)
C18 C13 C14 119.21(16)
C18 C13 N1 120.99(16)
C14 C13 N1 119.74(15)
C13 C18 C17 120.18(17)
C13 C18 H18A 119.9
C17 C18 H18A 119.9
C16 C17 C18 121.74(16)
C16 C17 H17A 119.1
C18 C17 H17A 119.1
C1 C2 C3 108.08(14)
C1 C2 C12 122.92(16)
C3 C2 C12 128.76(16)
C3 C4 N1 109.35(15)
C3 C4 H4A 125.3
N1 C4 H4A 125.3
C15 C14 C13 119.77(17)
C15 C14 H14A 120.1
C13 C14 H14A 120.1
C14 C15 C16 122.46(17)
C14 C15 H15A 118.8
C16 C15 H15A 118.8
C9 C10 C5 120.60(19)
C9 C10 H10A 119.7
C5 C10 H10A 119.7
O1 C12 C2 121.46(19)
O1 C12 C19 119.68(19)
C2 C12 C19 118.77(19)
C10 C5 C6 118.08(17)
C10 C5 C3 121.14(16)
C6 C5 C3 120.62(16)
C23 C20 C21 108.2(3)
C23 C20 C22 109.9(3)
C21 C20 C22 107.2(3)
C23 C20 C16 112.28(18)
C21 C20 C16 110.18(18)
C22 C20 C16 109.01(18)
C7 C6 C5 120.8(2)
C7 C6 H6A 119.6
C5 C6 H6A 119.6
C1 C11 H11A 109.5
C1 C11 H11B 109.5
H11A C11 H11B 109.5
C1 C11 H11C 109.5
H11A C11 H11C 109.5
H11B C11 H11C 109.5
C8 C9 C10 120.6(2)
C8 C9 H9A 119.7
C10 C9 H9A 119.7
C8 C7 C6 120.1(2)
C8 C7 H7A 119.9
C6 C7 H7A 119.9
C9 C8 C7 119.7(2)
C9 C8 H8A 120.1
C7 C8 H8A 120.1
C12 C19 H19A 109.5
C12 C19 H19B 109.5
H19A C19 H19B 109.5
C12 C19 H19C 109.5
H19A C19 H19C 109.5
H19B C19 H19C 109.5
C20 C23 H23A 109.5
C20 C23 H23B 109.5
H23A C23 H23B 109.5
C20 C23 H23C 109.5
H23A C23 H23C 109.5
H23B C23 H23C 109.5
C20 C22 H22A 109.5
C20 C22 H22B 109.5
H22A C22 H22B 109.5
C20 C22 H22C 109.5
H22A C22 H22C 109.5
H22B C22 H22C 109.5
C20 C21 H21A 109.5
C20 C21 H21B 109.5
H21A C21 H21B 109.5
C20 C21 H21C 109.5
H21A C21 H21C 109.5
H21B C21 H21C 109.5

loop_
_geom_bond_atom_site_label_1
_geom_bond_atom_site_label_2
_geom_bond_distance
N1 C1 1.372(2)
N1 C4 1.380(2)
N1 C13 1.436(2)
C3 C4 1.362(2)
C3 C2 1.435(2)
C3 C5 1.480(2)
C16 C15 1.385(3)
C16 C17 1.386(3)
C16 C20 1.536(2)
C1 C2 1.387(2)
C1 C11 1.494(2)
C13 C18 1.376(2)
C13 C14 1.380(3)
C18 C17 1.388(2)
C18 H18A 0.9300
C17 H17A 0.9300
C2 C12 1.468(2)
C4 H4A 0.9300
C14 C15 1.379(3)
C14 H14A 0.9300
C15 H15A 0.9300
C10 C9 1.385(3)
C10 C5 1.388(3)
C10 H10A 0.9300
O1 C12 1.217(2)
C12 C19 1.504(3)
C5 C6 1.395(3)
C20 C23 1.495(3)
C20 C21 1.511(3)
C20 C22 1.517(4)
C6 C7 1.384(3)
C6 H6A 0.9300
C11 H11A 0.9600
C11 H11B 0.9600
C11 H11C 0.9600
C9 C8 1.369(3)
C9 H9A 0.9300
C7 C8 1.376(3)
C7 H7A 0.9300
C8 H8A 0.9300
C19 H19A 0.9600
C19 H19B 0.9600
C19 H19C 0.9600
C23 H23A 0.9600
C23 H23B 0.9600
C23 H23C 0.9600
C22 H22A 0.9600
C22 H22B 0.9600
C22 H22C 0.9600
C21 H21A 0.9600
C21 H21B 0.9600
C21 H21C 0.9600

loop_
_geom_torsion_atom_site_label_1
_geom_torsion_atom_site_label_2
_geom_torsion_atom_site_label_3
_geom_torsion_atom_site_label_4
_geom_torsion
C4 N1 C1 C2 -0.60(19)
C13 N1 C1 C2 -172.41(15)
C4 N1 C1 C11 -175.64(17)
C13 N1 C1 C11 12.5(3)
C1 N1 C13 C18 -133.09(19)
C4 N1 C13 C18 56.1(2)
C1 N1 C13 C14 49.7(3)
C4 N1 C13 C14 -121.1(2)
C14 C13 C18 C17 1.0(3)
N1 C13 C18 C17 -176.27(17)
C15 C16 C17 C18 0.5(3)
C20 C16 C17 C18 179.88(19)
C13 C18 C17 C16 -1.8(3)
N1 C1 C2 C3 0.80(19)
C11 C1 C2 C3 175.34(18)
N1 C1 C2 C12 -173.94(17)
C11 C1 C2 C12 0.6(3)
C4 C3 C2 C1 -0.71(19)
C5 C3 C2 C1 170.48(16)
C4 C3 C2 C12 173.64(18)
C5 C3 C2 C12 -15.2(3)
C2 C3 C4 N1 0.34(19)
C5 C3 C4 N1 -171.48(15)
C1 N1 C4 C3 0.2(2)
C13 N1 C4 C3 172.37(15)
C18 C13 C14 C15 1.0(3)
N1 C13 C14 C15 178.27(17)
C13 C14 C15 C16 -2.3(3)
C17 C16 C15 C14 1.5(3)
C20 C16 C15 C14 -177.87(19)
C1 C2 C12 O1 -33.7(3)
C3 C2 C12 O1 152.7(2)
C1 C2 C12 C19 142.8(2)
C3 C2 C12 C19 -30.7(3)
C9 C10 C5 C6 -0.3(3)
C9 C10 C5 C3 175.25(19)
C4 C3 C5 C10 -47.2(3)
C2 C3 C5 C10 143.03(19)
C4 C3 C5 C6 128.2(2)
C2 C3 C5 C6 -41.6(3)
C15 C16 C20 C23 -172.1(3)
C17 C16 C20 C23 8.5(3)
C15 C16 C20 C21 -51.5(3)
C17 C16 C20 C21 129.2(3)
C15 C16 C20 C22 65.9(3)
C17 C16 C20 C22 -113.4(3)
C10 C5 C6 C7 0.5(3)
C3 C5 C6 C7 -175.02(18)
C5 C10 C9 C8 -0.2(3)
C5 C6 C7 C8 -0.3(3)
C10 C9 C8 C7 0.5(4)
C6 C7 C8 C9 -0.2(4)
